data_7714755
loop_
_publ_author_name
'McKearney, Declan'
'MacDonald, Kyle'
'Kim, Min Suk'
'Williams, Vance E.'
'Leznoff, Daniel B.'

_publ_section_title
;
 Tuning the visible colour of octahedral manganese(III) phthalocyanines
 <i>via</i> axial ligand exchange.
;
_journal_issue 3
_journal_name_full 'Dalton transactions (Cambridge, England : 2003)'
_journal_page_first 938
_journal_page_last 948
_journal_paper_doi 10.1039/d3dt03518b
_journal_volume 53
_journal_year 2024
_chemical_absolute_configuration syn
_chemical_formula_moiety 'C48 H40 Cl0 F6 Mn N16 Sb'
_chemical_formula_sum 'C48 H40 Cl0 F6 Mn N16 Sb'
_chemical_formula_weight 1131.65
_space_group_crystal_system triclinic
_space_group_IT_number 2
_space_group_name_Hall '-P 1'
_space_group_name_H-M_alt 'P -1'
_atom_sites_solution_hydrogens geom
_audit_update_record
;
2023-10-06 deposited with the CCDC.	2023-12-05 downloaded from the CCDC.
;
_cell_angle_alpha 85.4520(10)
_cell_angle_beta 89.3170(10)
_cell_angle_gamma 70.5600(10)
_cell_formula_units_Z 1
_cell_length_a 8.7345(2)
_cell_length_b 9.3932(2)
_cell_length_c 15.3182(2)
_cell_measurement_reflns_used 9964
_cell_measurement_temperature 150(2)
_cell_measurement_theta_max 66.67
_cell_measurement_theta_min 2.89
_cell_volume 1181.26(4)
_computing_cell_refinement 'Bruker SAINT'
_computing_data_collection 'Bruker APEX2'
_computing_data_reduction 'Bruker SAINT'
_computing_structure_refinement 'SHELXL-2016/6 (Sheldrick, 2016)'
_computing_structure_solution 'SHELXT 2014/5 (Sheldrick, 2014)'
_diffrn_ambient_temperature 150(2)
_diffrn_measured_fraction_theta_full 0.977
_diffrn_measured_fraction_theta_max 0.977
_diffrn_measurement_device_type 'Bruker APEX-II DUO CCD'
_diffrn_measurement_method '\f and \w scans'
_diffrn_radiation_monochromator graphite
_diffrn_radiation_type 'Cu K\a'
_diffrn_radiation_wavelength 1.54178
_diffrn_reflns_av_R_equivalents 0.0356
_diffrn_reflns_av_unetI/netI 0.0297
_diffrn_reflns_Laue_measured_fraction_full 0.977
_diffrn_reflns_Laue_measured_fraction_max 0.977
_diffrn_reflns_limit_h_max 8
_diffrn_reflns_limit_h_min -9
_diffrn_reflns_limit_k_max 11
_diffrn_reflns_limit_k_min -11
_diffrn_reflns_limit_l_max 18
_diffrn_reflns_limit_l_min -18
_diffrn_reflns_number 18116
_diffrn_reflns_point_group_measured_fraction_full 0.977
_diffrn_reflns_point_group_measured_fraction_max 0.977
_diffrn_reflns_theta_full 66.664
_diffrn_reflns_theta_max 66.664
_diffrn_reflns_theta_min 2.894
_exptl_absorpt_coefficient_mu 7.382
_exptl_absorpt_correction_T_max 1.0000
_exptl_absorpt_correction_T_min 0.5542
_exptl_absorpt_correction_type multi-scan
_exptl_absorpt_process_details sadabs
_exptl_crystal_colour green
_exptl_crystal_density_diffrn 1.591
_exptl_crystal_description block
_exptl_crystal_F_000 570
_exptl_crystal_size_max 0.225
_exptl_crystal_size_mid 0.179
_exptl_crystal_size_min 0.128
_refine_diff_density_max 0.535
_refine_diff_density_min -0.363
_refine_diff_density_rms 0.066
_refine_ls_extinction_method none
_refine_ls_goodness_of_fit_ref 1.056
_refine_ls_hydrogen_treatment constr
_refine_ls_matrix_type full
_refine_ls_number_parameters 348
_refine_ls_number_reflns 4089
_refine_ls_number_restraints 0
_refine_ls_restrained_S_all 1.056
_refine_ls_R_factor_all 0.0275
_refine_ls_R_factor_gt 0.0267
_refine_ls_shift/su_max 0.000
_refine_ls_shift/su_mean 0.000
_refine_ls_structure_factor_coef Fsqd
_refine_ls_weighting_details 'w=1/[\s^2^(Fo^2^)+(0.0380P)^2^+0.7512P] where P=(Fo^2^+2Fc^2^)/3'
_refine_ls_weighting_scheme calc
_refine_ls_wR_factor_gt 0.0706
_refine_ls_wR_factor_ref 0.0713
_reflns_number_gt 3944
_reflns_number_total 4089
_reflns_threshold_expression 'I > 2\s(I)'
_cod_data_source_file d3dt03518b2.cif
_cod_data_source_block DM_Kyle_PcMnMeIm_0m_a
_cod_depositor_comments 'Adding full bibliography for 7714753--7714759.cif.'
_cod_database_code 7714755
_shelx_space_group_comment
;
The symmetry employed for this shelxl refinement is uniquely defined
by the following loop, which should always be used as a source of
symmetry information in preference to the above space-group names.
They are only intended as comments.
;

loop_
_space_group_symop_operation_xyz
'x, y, z'
'-x, -y, -z'

loop_
_atom_site_label
_atom_site_type_symbol
_atom_site_fract_x
_atom_site_fract_y
_atom_site_fract_z
_atom_site_U_iso_or_equiv
_atom_site_adp_type
_atom_site_occupancy
_atom_site_site_symmetry_order
_atom_site_calc_flag
_atom_site_refinement_flags_posn
_atom_site_refinement_flags_adp
_atom_site_refinement_flags_occupancy
_atom_site_disorder_assembly
_atom_site_disorder_group
Sb01 Sb 0.000000 1.000000 1.000000 0.03140(9) Uani 1 2 d S . P . .
N1 N 0.4944(3) 0.5085(2) 0.84746(13) 0.0355(5) Uani 1 1 d . . . . .
Mn02 Mn 0.500000 0.500000 0.500000 0.01239(10) Uani 1 2 d S . P . .
N2 N 0.6345(2) 0.5855(2) 0.94117(12) 0.0314(4) Uani 1 1 d . . . . .
N003 N 0.65778(18) 0.52974(17) 0.58084(10) 0.0150(3) Uani 1 1 d . . . . .
N004 N 0.67641(18) 0.34501(17) 0.44504(10) 0.0150(3) Uani 1 1 d . . . . .
N005 N 0.90542(19) 0.34467(17) 0.53295(10) 0.0163(3) Uani 1 1 d . . . . .
C1 C 0.7687(4) 0.5813(4) 0.9990(2) 0.0444(8) Uani 0.930(5) 1 d . . P A 1
H01A H 0.858770 0.486443 0.994223 0.067 Uiso 0.930(5) 1 calc R U P A 1
H01B H 0.731649 0.587403 1.059684 0.067 Uiso 0.930(5) 1 calc R U P A 1
H01C H 0.805424 0.667225 0.981833 0.067 Uiso 0.930(5) 1 calc R U P A 1
C2 C 0.6300(4) 0.4736(3) 0.89254(17) 0.0333(7) Uani 0.930(5) 1 d . . P A 1
H2 H 0.715835 0.379720 0.891122 0.040 Uiso 0.930(5) 1 calc R U P A 1
C3 C 0.4066(4) 0.6524(3) 0.86997(17) 0.0324(6) Uani 0.930(5) 1 d . . P A 1
H3 H 0.301134 0.709995 0.847922 0.039 Uiso 0.930(5) 1 calc R U P A 1
C4 C 0.4917(3) 0.7001(3) 0.92780(16) 0.0319(6) Uani 0.930(5) 1 d . . P A 1
H4 H 0.458219 0.794234 0.953526 0.038 Uiso 0.930(5) 1 calc R U P A 1
C5 C 0.489(6) 0.605(5) 0.878(3) 0.032(10) Uiso 0.070(5) 1 d . . P A 2
H5 H 0.401140 0.697670 0.868605 0.039 Uiso 0.070(5) 1 calc R U P A 2
C6 C 0.675(5) 0.394(5) 0.865(3) 0.038(9) Uiso 0.070(5) 1 d . . P A 2
H6 H 0.724808 0.299772 0.840494 0.046 Uiso 0.070(5) 1 calc R U P A 2
C7 C 0.740(5) 0.462(4) 0.921(3) 0.041(9) Uiso 0.070(5) 1 d . . P A 2
H7 H 0.849061 0.423024 0.942499 0.049 Uiso 0.070(5) 1 calc R U P A 2
C8 C 0.615(5) 0.731(5) 0.982(3) 0.050(11) Uiso 0.070(5) 1 d . . P A 2
H8A H 0.499923 0.792104 0.982974 0.060 Uiso 0.070(5) 1 calc R U P A 2
H8B H 0.673722 0.788378 0.946759 0.060 Uiso 0.070(5) 1 calc R U P A 2
H8C H 0.660016 0.708912 1.041497 0.060 Uiso 0.070(5) 1 calc R U P A 2
N006 N 0.53301(19) 0.68481(17) 0.40360(11) 0.0177(3) Uani 1 1 d . . . . .
N007 N 0.47879(19) 0.72785(17) 0.66326(10) 0.0156(3) Uani 1 1 d . . . . .
F008 F -0.1690(2) 1.0739(2) 0.91752(12) 0.0688(5) Uani 1 1 d . . . . .
N009 N 0.5367(2) 0.82287(19) 0.28137(11) 0.0221(4) Uani 1 1 d . . . . .
F00A F -0.0300(3) 1.1974(2) 1.02778(14) 0.0692(5) Uani 1 1 d . . . . .
F00B F 0.1491(2) 1.0146(2) 0.91446(12) 0.0646(5) Uani 1 1 d . . . . .
C00C C 0.8371(2) 0.2959(2) 0.47016(12) 0.0152(4) Uani 1 1 d . . . . .
C00D C 0.3423(2) 0.7370(2) 0.62239(12) 0.0148(4) Uani 1 1 d . . . . .
C00E C 0.8225(2) 0.4517(2) 0.58320(12) 0.0153(4) Uani 1 1 d . . . . .
C00F C 0.6231(2) 0.6317(2) 0.64430(12) 0.0151(4) Uani 1 1 d . . . . .
C00H C 0.5216(2) 0.6927(2) 0.31736(13) 0.0186(4) Uani 1 1 d . . . . .
H00H H 0.505059 0.616764 0.285009 0.022 Uiso 1 1 calc R U . . .
C00J C 0.0731(2) 0.8235(2) 0.58365(12) 0.0165(4) Uani 1 1 d . . . . .
C00K C 0.8967(2) 0.5051(2) 0.65212(12) 0.0162(4) Uani 1 1 d . . . . .
C00L C 0.1354(2) 0.9488(2) 0.70496(13) 0.0195(4) Uani 1 1 d . . . . .
H00L H 0.210212 0.959075 0.746508 0.023 Uiso 1 1 calc R U . . .
C00M C 0.1843(2) 0.8432(2) 0.64245(12) 0.0162(4) Uani 1 1 d . . . . .
C00N C 0.7725(2) 0.6177(2) 0.68997(12) 0.0160(4) Uani 1 1 d . . . . .
C00O C -0.0268(3) 1.0381(2) 0.70393(14) 0.0234(4) Uani 1 1 d . . . . .
H00O H -0.064005 1.112272 0.745114 0.028 Uiso 1 1 calc R U . . .
C00P C 1.0566(2) 0.4621(2) 0.68186(13) 0.0210(4) Uani 1 1 d . . . . .
H00P H 1.140606 0.384576 0.656456 0.025 Uiso 1 1 calc R U . . .
C00Q C 0.5567(2) 0.8163(2) 0.42344(14) 0.0229(4) Uani 1 1 d . . . . .
H00Q H 0.569990 0.842515 0.480834 0.027 Uiso 1 1 calc R U . . .
C00R C 0.5581(3) 0.9029(2) 0.34841(15) 0.0255(4) Uani 1 1 d . . . . .
H00R H 0.571316 0.999622 0.343389 0.031 Uiso 1 1 calc R U . . .
C00S C -0.0899(2) 0.9134(2) 0.58311(13) 0.0204(4) Uani 1 1 d . . . . .
H00S H -0.165721 0.901129 0.542938 0.024 Uiso 1 1 calc R U . . .
C00T C 0.8050(2) 0.6925(2) 0.75885(13) 0.0201(4) Uani 1 1 d . . . . .
H00T H 0.720852 0.769122 0.784817 0.024 Uiso 1 1 calc R U . . .
C00U C -0.1368(3) 1.0212(2) 0.64338(14) 0.0245(4) Uani 1 1 d . . . . .
H00U H -0.246804 1.085577 0.643691 0.029 Uiso 1 1 calc R U . . .
C00V C 1.0886(2) 0.5372(2) 0.75021(13) 0.0238(4) Uani 1 1 d . . . . .
H00V H 1.196737 0.511061 0.771820 0.029 Uiso 1 1 calc R U . . .
C00W C 0.9642(3) 0.6509(2) 0.78795(13) 0.0240(4) Uani 1 1 d . . . . .
H00W H 0.989931 0.700485 0.834533 0.029 Uiso 1 1 calc R U . . .
C00Y C 0.5291(4) 0.8690(3) 0.18738(16) 0.0409(6) Uani 1 1 d . . . . .
H00A H 0.515929 0.788501 0.154394 0.061 Uiso 1 1 calc R U . . .
H00B H 0.629721 0.887299 0.170000 0.061 Uiso 1 1 calc R U . . .
H00C H 0.436600 0.962061 0.174928 0.061 Uiso 1 1 calc R U . . .

loop_
_atom_site_aniso_label
_atom_site_aniso_U_11
_atom_site_aniso_U_22
_atom_site_aniso_U_33
_atom_site_aniso_U_23
_atom_site_aniso_U_13
_atom_site_aniso_U_12
Sb01 0.03291(14) 0.03579(13) 0.02387(12) -0.01360(8) -0.00216(8) -0.00665(9)
N1 0.0455(13) 0.0370(11) 0.0265(10) -0.0027(8) -0.0045(9) -0.0169(9)
Mn02 0.0092(2) 0.0129(2) 0.0143(2) -0.00484(15) -0.00062(15) -0.00177(15)
N2 0.0343(11) 0.0396(11) 0.0245(10) -0.0025(8) 0.0006(8) -0.0178(9)
N003 0.0130(8) 0.0151(7) 0.0162(8) -0.0038(6) -0.0001(6) -0.0032(6)
N004 0.0128(8) 0.0159(7) 0.0161(8) -0.0037(6) -0.0014(6) -0.0041(6)
N005 0.0127(8) 0.0171(8) 0.0180(8) -0.0031(6) -0.0003(6) -0.0030(6)
C1 0.0368(16) 0.0604(19) 0.0411(16) -0.0002(13) -0.0079(12) -0.0238(14)
C2 0.0385(16) 0.0308(15) 0.0295(13) -0.0010(11) 0.0039(12) -0.0104(11)
C3 0.0333(17) 0.0372(15) 0.0247(13) 0.0004(10) -0.0015(11) -0.0096(14)
C4 0.0378(15) 0.0324(13) 0.0257(13) -0.0059(10) 0.0039(10) -0.0112(11)
N006 0.0137(8) 0.0157(8) 0.0226(8) -0.0038(6) 0.0006(6) -0.0031(6)
N007 0.0151(8) 0.0158(7) 0.0161(8) -0.0038(6) 0.0009(6) -0.0049(6)
F008 0.0530(11) 0.0917(14) 0.0500(10) -0.0157(10) -0.0202(8) -0.0056(10)
N009 0.0197(9) 0.0217(9) 0.0233(9) -0.0008(7) 0.0040(7) -0.0052(7)
F00A 0.0821(14) 0.0477(10) 0.0797(13) -0.0309(9) 0.0038(11) -0.0183(9)
F00B 0.0631(12) 0.0877(14) 0.0473(10) -0.0150(9) 0.0200(8) -0.0292(10)
C00C 0.0123(9) 0.0145(9) 0.0174(9) -0.0003(7) 0.0015(7) -0.0028(7)
C00D 0.0158(9) 0.0129(8) 0.0158(9) -0.0033(7) 0.0014(7) -0.0044(7)
C00E 0.0134(9) 0.0160(9) 0.0162(9) -0.0010(7) -0.0006(7) -0.0047(7)
C00F 0.0163(9) 0.0149(9) 0.0147(9) -0.0025(7) 0.0001(7) -0.0058(7)
C00H 0.0149(9) 0.0176(9) 0.0219(10) -0.0044(7) 0.0018(7) -0.0030(7)
C00J 0.0165(10) 0.0156(9) 0.0165(9) -0.0011(7) 0.0021(7) -0.0043(7)
C00K 0.0156(9) 0.0178(9) 0.0157(9) -0.0017(7) -0.0006(7) -0.0062(7)
C00L 0.0191(10) 0.0191(9) 0.0204(10) -0.0064(7) 0.0031(7) -0.0054(8)
C00M 0.0146(10) 0.0154(9) 0.0181(9) -0.0021(7) 0.0032(7) -0.0042(7)
C00N 0.0151(9) 0.0182(9) 0.0154(9) -0.0012(7) -0.0013(7) -0.0066(7)
C00O 0.0220(11) 0.0201(10) 0.0267(10) -0.0096(8) 0.0083(8) -0.0036(8)
C00P 0.0165(10) 0.0249(10) 0.0207(10) -0.0042(8) -0.0010(7) -0.0050(8)
C00Q 0.0206(10) 0.0229(10) 0.0275(11) -0.0083(8) 0.0010(8) -0.0089(8)
C00R 0.0231(11) 0.0191(10) 0.0366(12) -0.0043(8) 0.0049(9) -0.0098(8)
C00S 0.0147(10) 0.0213(10) 0.0227(10) -0.0025(8) -0.0001(7) -0.0024(8)
C00T 0.0203(10) 0.0233(10) 0.0174(9) -0.0057(7) 0.0008(7) -0.0071(8)
C00U 0.0152(10) 0.0230(10) 0.0304(11) -0.0048(8) 0.0059(8) 0.0005(8)
C00V 0.0166(10) 0.0334(11) 0.0222(10) -0.0024(8) -0.0050(8) -0.0094(8)
C00W 0.0243(11) 0.0328(11) 0.0187(10) -0.0078(8) -0.0024(8) -0.0130(9)
C00Y 0.0565(17) 0.0365(13) 0.0271(12) 0.0049(10) 0.0058(11) -0.0137(12)

loop_
_atom_type_symbol
_atom_type_description
_atom_type_scat_dispersion_real
_atom_type_scat_dispersion_imag
_atom_type_scat_source
C C 0.0181 0.0091 'International Tables Vol C Tables 4.2.6.8 and 6.1.1.4'
H H 0.0000 0.0000 'International Tables Vol C Tables 4.2.6.8 and 6.1.1.4'
Cl Cl 0.3639 0.7018 'International Tables Vol C Tables 4.2.6.8 and 6.1.1.4'
F F 0.0727 0.0534 'International Tables Vol C Tables 4.2.6.8 and 6.1.1.4'
Mn Mn -0.5299 2.8052 'International Tables Vol C Tables 4.2.6.8 and 6.1.1.4'
N N 0.0311 0.0180 'International Tables Vol C Tables 4.2.6.8 and 6.1.1.4'
O O 0.0492 0.0322 'International Tables Vol C Tables 4.2.6.8 and 6.1.1.4'
Sb Sb -0.0562 5.8946 'International Tables Vol C Tables 4.2.6.8 and 6.1.1.4'

loop_
_geom_angle_atom_site_label_1
_geom_angle_atom_site_label_2
_geom_angle_atom_site_label_3
_geom_angle
_geom_angle_site_symmetry_1
_geom_angle_site_symmetry_3
_geom_angle_publ_flag
F008 Sb01 F008 180.0 . 2_577 ?
F008 Sb01 F00B 90.33(9) . . ?
F008 Sb01 F00B 89.67(9) 2_577 . ?
F008 Sb01 F00B 89.67(9) . 2_577 ?
F008 Sb01 F00B 90.33(9) 2_577 2_577 ?
F00B Sb01 F00B 180.00(13) . 2_577 ?
F008 Sb01 F00A 90.02(9) . . ?
F008 Sb01 F00A 89.99(9) 2_577 . ?
F00B Sb01 F00A 90.49(9) . . ?
F00B Sb01 F00A 89.51(9) 2_577 . ?
F008 Sb01 F00A 89.99(10) . 2_577 ?
F008 Sb01 F00A 90.01(9) 2_577 2_577 ?
F00B Sb01 F00A 89.51(9) . 2_577 ?
F00B Sb01 F00A 90.49(9) 2_577 2_577 ?
F00A Sb01 F00A 180.00(13) . 2_577 ?
C2 N1 C3 103.8(2) . . ?
C5 N1 C6 106(3) . . ?
N003 Mn02 N003 180.0 2_666 . ?
N003 Mn02 N004 90.04(6) 2_666 2_666 ?
N003 Mn02 N004 89.96(6) . 2_666 ?
N003 Mn02 N004 89.96(6) 2_666 . ?
N003 Mn02 N004 90.04(6) . . ?
N004 Mn02 N004 180.0 2_666 . ?
N003 Mn02 N006 89.93(6) 2_666 . ?
N003 Mn02 N006 90.07(6) . . ?
N004 Mn02 N006 89.17(6) 2_666 . ?
N004 Mn02 N006 90.83(6) . . ?
N003 Mn02 N006 90.07(6) 2_666 2_666 ?
N003 Mn02 N006 89.93(6) . 2_666 ?
N004 Mn02 N006 90.83(6) 2_666 2_666 ?
N004 Mn02 N006 89.17(6) . 2_666 ?
N006 Mn02 N006 180.0 . 2_666 ?
C2 N2 C4 107.4(2) . . ?
C2 N2 C1 125.9(2) . . ?
C4 N2 C1 126.8(2) . . ?
C7 N2 C8 143(3) . . ?
C7 N2 C5 103(3) . . ?
C8 N2 C5 111(2) . . ?
C00F N003 C00E 108.62(15) . . ?
C00F N003 Mn02 125.98(12) . . ?
C00E N003 Mn02 125.40(12) . . ?
C00C N004 C00D 108.80(15) . 2_666 ?
C00C N004 Mn02 125.62(12) . . ?
C00D N004 Mn02 125.52(12) 2_666 . ?
C00E N005 C00C 123.17(16) . . ?
N1 C2 N2 112.5(2) . . ?
C4 C3 N1 110.7(3) . . ?
N2 C4 C3 105.5(2) . . ?
N1 C5 N2 115(4) . . ?
C7 C6 N1 104(4) . . ?
N2 C7 C6 110(4) . . ?
C00H N006 C00Q 105.88(16) . . ?
C00H N006 Mn02 126.93(13) . . ?
C00Q N006 Mn02 127.03(13) . . ?
C00D N007 C00F 123.25(16) . . ?
C00H N009 C00R 107.46(17) . . ?
C00H N009 C00Y 125.50(19) . . ?
C00R N009 C00Y 127.03(18) . . ?
N005 C00C N004 127.82(17) . . ?
N005 C00C C00J 123.32(17) . 2_666 ?
N004 C00C C00J 108.86(16) . 2_666 ?
N007 C00D N004 127.88(16) . 2_666 ?
N007 C00D C00M 123.37(16) . . ?
N004 C00D C00M 108.74(16) 2_666 . ?
N005 C00E N003 127.91(17) . . ?
N005 C00E C00K 123.34(17) . . ?
N003 C00E C00K 108.74(15) . . ?
N007 C00F N003 127.39(16) . . ?
N007 C00F C00N 123.80(16) . . ?
N003 C00F C00N 108.80(15) . . ?
N006 C00H N009 110.97(17) . . ?
C00S C00J C00M 121.02(18) . . ?
C00S C00J C00C 131.85(18) . 2_666 ?
C00M C00J C00C 107.10(16) . 2_666 ?
C00P C00K C00N 121.61(17) . . ?
C00P C00K C00E 131.47(18) . . ?
C00N C00K C00E 106.92(16) . . ?
C00O C00L C00M 117.16(18) . . ?
C00L C00M C00J 121.47(17) . . ?
C00L C00M C00D 132.04(18) . . ?
C00J C00M C00D 106.49(16) . . ?
C00T C00N C00K 120.97(18) . . ?
C00T C00N C00F 132.12(18) . . ?
C00K C00N C00F 106.91(16) . . ?
C00L C00O C00U 121.20(18) . . ?
C00V C00P C00K 117.24(18) . . ?
C00R C00Q N006 109.51(18) . . ?
C00Q C00R N009 106.17(17) . . ?
C00U C00S C00J 117.28(19) . . ?
C00W C00T C00N 117.50(18) . . ?
C00S C00U C00O 121.81(19) . . ?
C00P C00V C00W 121.24(19) . . ?
C00T C00W C00V 121.44(18) . . ?

loop_
_geom_bond_atom_site_label_1
_geom_bond_atom_site_label_2
_geom_bond_distance
_geom_bond_site_symmetry_2
_geom_bond_publ_flag
Sb01 F008 1.8654(17) . ?
Sb01 F008 1.8654(17) 2_577 ?
Sb01 F00B 1.8658(17) . ?
Sb01 F00B 1.8658(17) 2_577 ?
Sb01 F00A 1.8676(17) . ?
Sb01 F00A 1.8676(17) 2_577 ?
N1 C5 1.04(4) . ?
N1 C2 1.309(4) . ?
N1 C3 1.383(4) . ?
N1 C6 1.60(4) . ?
Mn02 N003 1.9653(15) 2_666 ?
Mn02 N003 1.9654(15) . ?
Mn02 N004 1.9679(15) 2_666 ?
Mn02 N004 1.9679(15) . ?
Mn02 N006 2.2790(16) . ?
Mn02 N006 2.2790(16) 2_666 ?
N2 C7 1.28(4) . ?
N2 C2 1.346(3) . ?
N2 C4 1.354(3) . ?
N2 C1 1.467(3) . ?
N2 C8 1.51(4) . ?
N2 C5 1.56(5) . ?
N003 C00F 1.379(2) . ?
N003 C00E 1.380(2) . ?
N004 C00C 1.373(2) . ?
N004 C00D 1.379(2) 2_666 ?
N005 C00E 1.324(2) . ?
N005 C00C 1.325(2) . ?
C3 C4 1.356(4) . ?
C6 C7 1.35(6) . ?
N006 C00H 1.320(3) . ?
N006 C00Q 1.376(3) . ?
N007 C00D 1.327(2) . ?
N007 C00F 1.328(2) . ?
N009 C00H 1.347(3) . ?
N009 C00R 1.370(3) . ?
N009 C00Y 1.466(3) . ?
C00C C00J 1.448(3) 2_666 ?
C00D C00M 1.455(3) . ?
C00E C00K 1.450(3) . ?
C00F C00N 1.450(3) . ?
C00J C00S 1.392(3) . ?
C00J C00M 1.399(3) . ?
C00K C00P 1.390(3) . ?
C00K C00N 1.397(3) . ?
C00L C00O 1.386(3) . ?
C00L C00M 1.394(3) . ?
C00N C00T 1.394(3) . ?
C00O C00U 1.398(3) . ?
C00P C00V 1.388(3) . ?
C00Q C00R 1.357(3) . ?
C00S C00U 1.382(3) . ?
C00T C00W 1.382(3) . ?
C00V C00W 1.402(3) . ?
